data_4513717
loop_
_publ_author_name
'Martins, In\^es C. B.'
'Sardo, Mariana'
'Santos, S\'ergio M.'
'Fernandes, Auguste'
'Antunes, Alexandra'
'Andr\'e, V\^ania'
'Mafra, Lu\'is'
'Duarte, M. Teresa'

_publ_section_title
;
 Packing Interactions and Physicochemical Properties of Novel
 Multicomponent Crystal Forms of the Anti-Inflammatory Azelaic Acid
 Studied by X-ray and Solid-State NMR
;
_journal_issue 1
_journal_name_full 'Crystal Growth &amp; Design'
_journal_page_first 154
_journal_paper_doi 10.1021/acs.cgd.5b01057
_journal_volume 16
_journal_year 2016
_chemical_formula_moiety 2(C9H15O4),C4H12N2,2(H2O)
_chemical_formula_sum 'C22 H46 N2 O10'
_chemical_formula_weight 498.61
_chemical_name_systematic
;
 ?
;
_space_group_IT_number 2
_symmetry_cell_setting triclinic
_symmetry_space_group_name_Hall '-P 1'
_symmetry_space_group_name_H-M 'P -1'
_atom_sites_solution_hydrogens geom
_atom_sites_solution_primary direct
_atom_sites_solution_secondary difmap
_audit_creation_method SHELXL-97
_cell_angle_alpha 96.603(10)
_cell_angle_beta 98.893(7)
_cell_angle_gamma 93.006(8)
_cell_formula_units_Z 2
_cell_length_a 8.024(2)
_cell_length_b 9.472(2)
_cell_length_c 17.545(4)
_cell_measurement_temperature 150
_cell_measurement_theta_max 25.7
_cell_measurement_theta_min 1.2
_cell_volume 1305.4(5)
_computing_cell_refinement 'BRUKER SMART (Bruker, 2005)'
_computing_data_collection 'BRUKER SMART (Bruker, 2005)'
_computing_data_reduction 'BRUKER SAINT (Bruker, 2005)'
_computing_molecular_graphics 'ORTEP 3.2 (Farrugia, 1997) and Mercury 3.0'
_computing_structure_refinement 'SHELXL-97 (Sheldrick, 2008)'
_computing_structure_solution 'SIR 97 (Altomare et al, 1999)'
_diffrn_ambient_temperature 150
_diffrn_measured_fraction_theta_full 0.950
_diffrn_measured_fraction_theta_max 0.949
_diffrn_measurement_device_type 'CCD area detector'
_diffrn_measurement_method 'phi and omega scans'
_diffrn_radiation_monochromator graphite
_diffrn_radiation_source 'fine-focus sealed tube'
_diffrn_radiation_type MoK\a
_diffrn_radiation_wavelength 0.71073
_diffrn_reflns_av_R_equivalents 0.0652
_diffrn_reflns_av_sigmaI/netI 0.1611
_diffrn_reflns_limit_h_max 9
_diffrn_reflns_limit_h_min -9
_diffrn_reflns_limit_k_max 11
_diffrn_reflns_limit_k_min -9
_diffrn_reflns_limit_l_max 18
_diffrn_reflns_limit_l_min -21
_diffrn_reflns_number 7681
_diffrn_reflns_theta_full 25.00
_diffrn_reflns_theta_max 25.74
_diffrn_reflns_theta_min 2.17
_exptl_absorpt_coefficient_mu 0.099
_exptl_absorpt_correction_T_max 0.998
_exptl_absorpt_correction_T_min 0.985
_exptl_absorpt_correction_type multi-scan
_exptl_absorpt_process_details 'SADABS (Bruker,2005)'
_exptl_crystal_colour Colorless
_exptl_crystal_density_diffrn 1.269
_exptl_crystal_density_meas ?
_exptl_crystal_density_method 'not measured'
_exptl_crystal_description Plates
_exptl_crystal_F_000 544
_exptl_crystal_size_max 0.2
_exptl_crystal_size_mid 0.13
_exptl_crystal_size_min 0.02
_refine_diff_density_max 0.722
_refine_diff_density_min -0.281
_refine_diff_density_rms 0.071
_refine_ls_extinction_method none
_refine_ls_goodness_of_fit_ref 0.868
_refine_ls_hydrogen_treatment mixed
_refine_ls_matrix_type full
_refine_ls_number_parameters 340
_refine_ls_number_reflns 4742
_refine_ls_number_restraints 4
_refine_ls_restrained_S_all 0.868
_refine_ls_R_factor_all 0.1703
_refine_ls_R_factor_gt 0.0727
_refine_ls_shift/su_max 0.004
_refine_ls_shift/su_mean 0.001
_refine_ls_structure_factor_coef Fsqd
_refine_ls_weighting_details 'calc w=1/[\s^2^(Fo^2^)+(0.0750P)^2^+0.0000P] where P=(Fo^2^+2Fc^2^)/3'
_refine_ls_weighting_scheme calc
_refine_ls_wR_factor_gt 0.1521
_refine_ls_wR_factor_ref 0.1794
_reflns_number_gt 2180
_reflns_number_total 4742
_reflns_threshold_expression >2\s(I)
_cod_data_source_file cg5b01057_si_002.cif
_cod_data_source_block AA:PIP(hydrate)
_cod_depositor_comments
;
The following automatic conversions were performed:

'_symmetry_cell_setting' value 'Triclinic' changed to 'triclinic'
according to
/usr/data/users/saulius/crontab/automatic-downloads/rss-feeds/ACS/lib/dictionaries/cif_core.dic
dictionary named 'cif_core.dic' version 2.4.2 from 2011-04-26.

'_exptl_crystal_density_meas' value 'not measured' was changed to '?'
- the value is perceived as not measured.

Automatic conversion script
Id: cif_fix_values 4268 2015-11-12 08:31:59Z antanas 

 Adding full bibliography for 4513714--4513718.cif.
;
_cod_original_cell_volume 1305.3(5)
_cod_original_sg_symbol_H-M P-1
_cod_database_code 4513717

loop_
_symmetry_equiv_pos_as_xyz
'x, y, z'
'-x, -y, -z'

loop_
_atom_site_label
_atom_site_type_symbol
_atom_site_fract_x
_atom_site_fract_y
_atom_site_fract_z
_atom_site_U_iso_or_equiv
_atom_site_adp_type
_atom_site_occupancy
_atom_site_symmetry_multiplicity
_atom_site_calc_flag
_atom_site_refinement_flags
O9 O 0.2545(4) 0.5726(3) 0.08979(18) 0.0290(8) Uani 1 1 d .
O10 O 0.7553(4) 0.0599(4) 0.09032(18) 0.0273(8) Uani 1 1 d .
H1N H 0.636(5) -0.103(4) -0.088(3) 0.043(13) Uiso 1 1 d .
H1'N H 0.823(5) -0.439(3) 0.0003(17) 0.027(12) Uiso 1 1 d D
H2N H 0.709(6) -0.070(4) 0.0020(18) 0.053(15) Uiso 1 1 d D
H2'N H 0.877(5) -0.400(4) 0.0803(16) 0.031(12) Uiso 1 1 d D
H9' H 0.274(5) 0.540(4) 0.127(3) 0.022(13) Uiso 1 1 d .
H9 H 0.271(6) 0.664(5) 0.099(3) 0.049(16) Uiso 1 1 d .
H10' H 0.784(5) 0.025(4) 0.129(3) 0.027(13) Uiso 1 1 d .
H10 H 0.770(5) 0.138(4) 0.098(2) 0.008(12) Uiso 1 1 d .
C1 C 1.0185(5) 1.1197(4) 0.7332(2) 0.0224(9) Uani 1 1 d .
C2 C 0.9355(5) 1.0018(4) 0.6718(2) 0.0220(9) Uani 1 1 d .
H2A H 0.8484 0.9506 0.6926 0.026 Uiso 1 1 calc R
H2B H 1.0194 0.9355 0.6610 0.026 Uiso 1 1 calc R
C3 C 0.8563(5) 1.0504(4) 0.5958(2) 0.0218(9) Uani 1 1 d .
H3A H 0.7682 1.1127 0.6063 0.026 Uiso 1 1 calc R
H3B H 0.9420 1.1062 0.5766 0.026 Uiso 1 1 calc R
C4 C 0.7811(5) 0.9326(4) 0.5326(2) 0.0231(9) Uani 1 1 d .
H4A H 0.6923 0.8778 0.5503 0.028 Uiso 1 1 calc R
H4B H 0.8677 0.8692 0.5215 0.028 Uiso 1 1 calc R
C5 C 0.7075(5) 0.9943(4) 0.4578(2) 0.0243(10) Uani 1 1 d .
H5A H 0.6213 1.0573 0.4700 0.029 Uiso 1 1 calc R
H5B H 0.7970 1.0516 0.4421 0.029 Uiso 1 1 calc R
C6 C 0.6299(5) 0.8843(4) 0.3886(2) 0.0201(9) Uani 1 1 d .
H6A H 0.7164 0.8239 0.3737 0.024 Uiso 1 1 calc R
H6B H 0.5422 0.8243 0.4039 0.024 Uiso 1 1 calc R
C7 C 0.5548(5) 0.9562(4) 0.3195(2) 0.0204(9) Uani 1 1 d .
H7A H 0.4728 1.0199 0.3360 0.024 Uiso 1 1 calc R
H7B H 0.6444 1.0142 0.3043 0.024 Uiso 1 1 calc R
C8 C 0.4691(5) 0.8571(4) 0.2485(2) 0.0215(9) Uani 1 1 d .
H8A H 0.3752 0.8034 0.2631 0.026 Uiso 1 1 calc R
H8B H 0.5490 0.7895 0.2342 0.026 Uiso 1 1 calc R
C9 C 0.4023(5) 0.9269(4) 0.1767(2) 0.0185(9) Uani 1 1 d .
O1 O 0.9810(4) 1.2464(3) 0.71683(16) 0.0366(8) Uani 1 1 d .
H1O H 1.0206 1.3059 0.7538 0.055 Uiso 1 1 calc R
O2 O 1.1112(4) 1.0996(3) 0.79228(15) 0.0306(8) Uani 1 1 d .
O3 O 0.4093(3) 1.0625(2) 0.18324(14) 0.0205(7) Uani 1 1 d .
O4 O 0.3461(4) 0.8514(3) 0.11459(15) 0.0240(7) Uani 1 1 d .
C10 C 0.6465(5) 0.6171(4) 0.7328(2) 0.0202(9) Uani 1 1 d .
C11 C 0.6793(5) 0.5030(4) 0.6708(2) 0.0207(9) Uani 1 1 d .
H11A H 0.5824 0.4339 0.6592 0.025 Uiso 1 1 calc R
H11B H 0.7760 0.4540 0.6917 0.025 Uiso 1 1 calc R
C12 C 0.7128(5) 0.5543(4) 0.5948(2) 0.0202(9) Uani 1 1 d .
H12A H 0.6184 0.6064 0.5745 0.024 Uiso 1 1 calc R
H12B H 0.8130 0.6198 0.6056 0.024 Uiso 1 1 calc R
C13 C 0.7377(5) 0.4354(4) 0.5332(2) 0.0240(10) Uani 1 1 d .
H13A H 0.6387 0.3687 0.5224 0.029 Uiso 1 1 calc R
H13B H 0.8343 0.3845 0.5524 0.029 Uiso 1 1 calc R
C14 C 0.7669(5) 0.4944(4) 0.4581(2) 0.0235(10) Uani 1 1 d .
H14A H 0.6728 0.5501 0.4416 0.028 Uiso 1 1 calc R
H14B H 0.8683 0.5586 0.4696 0.028 Uiso 1 1 calc R
C15 C 0.7855(5) 0.3838(4) 0.3906(2) 0.0228(9) Uani 1 1 d .
H15A H 0.6840 0.3199 0.3777 0.027 Uiso 1 1 calc R
H15B H 0.8800 0.3277 0.4060 0.027 Uiso 1 1 calc R
C16 C 0.8151(5) 0.4540(4) 0.3186(2) 0.0228(9) Uani 1 1 d .
H16A H 0.7210 0.5110 0.3043 0.027 Uiso 1 1 calc R
H16B H 0.9166 0.5178 0.3323 0.027 Uiso 1 1 calc R
C17 C 0.8338(6) 0.3495(4) 0.2486(2) 0.0277(10) Uani 1 1 d .
H17A H 0.7349 0.2825 0.2367 0.033 Uiso 1 1 calc R
H17B H 0.9314 0.2959 0.2622 0.033 Uiso 1 1 calc R
C18 C 0.8544(5) 0.4182(4) 0.1752(2) 0.0203(9) Uani 1 1 d .
C19 C 0.8517(5) -0.1869(4) -0.0503(2) 0.0157(9) Uani 1 1 d .
H19A H 0.9226 -0.1065 -0.0595 0.019 Uiso 1 1 calc R
H19B H 0.8390 -0.2576 -0.0958 0.019 Uiso 1 1 calc R
C20 C 0.9370(5) -0.2500(4) 0.0195(2) 0.0157(9) Uani 1 1 d .
H20A H 1.0431 -0.2862 0.0090 0.019 Uiso 1 1 calc R
H20B H 0.9615 -0.1769 0.0640 0.019 Uiso 1 1 calc R
C22 C 0.5734(5) -0.2563(4) -0.0202(2) 0.0170(9) Uani 1 1 d .
H22A H 0.5488 -0.3300 -0.0644 0.020 Uiso 1 1 calc R
H22B H 0.4672 -0.2202 -0.0097 0.020 Uiso 1 1 calc R
C21 C 0.6580(5) -0.3186(4) 0.0496(2) 0.0163(9) Uani 1 1 d .
H21A H 0.6719 -0.2476 0.0950 0.020 Uiso 1 1 calc R
H21B H 0.5873 -0.3988 0.0592 0.020 Uiso 1 1 calc R
N3 N 0.6836(4) -0.1391(3) -0.03910(19) 0.0168(8) Uani 1 1 d D
N4 N 0.8256(4) -0.3666(3) 0.03707(18) 0.0130(7) Uani 1 1 d D
O5 O 0.6293(4) 0.7433(3) 0.70843(16) 0.0334(8) Uani 1 1 d .
H5O H 0.6119 0.8011 0.7443 0.050 Uiso 1 1 calc R
O6 O 0.6296(4) 0.5957(3) 0.79724(15) 0.0330(8) Uani 1 1 d .
O7 O 0.8984(3) 0.5510(3) 0.18095(14) 0.0218(7) Uani 1 1 d .
O8 O 0.8241(4) 0.3419(3) 0.11155(15) 0.0240(7) Uani 1 1 d .

loop_
_atom_site_aniso_label
_atom_site_aniso_U_11
_atom_site_aniso_U_22
_atom_site_aniso_U_33
_atom_site_aniso_U_23
_atom_site_aniso_U_13
_atom_site_aniso_U_12
O9 0.055(2) 0.0146(18) 0.0151(17) 0.0041(14) -0.0013(14) -0.0020(15)
O10 0.048(2) 0.0159(19) 0.0163(17) 0.0051(15) -0.0008(14) 0.0013(16)
C1 0.025(3) 0.021(2) 0.022(2) 0.0048(18) 0.0019(19) 0.0030(18)
C2 0.024(2) 0.022(2) 0.020(2) 0.0018(17) 0.0027(18) 0.0034(18)
C3 0.018(2) 0.024(2) 0.023(2) 0.0034(18) 0.0013(17) 0.0021(18)
C4 0.019(2) 0.032(2) 0.017(2) 0.0033(18) -0.0013(17) -0.0017(18)
C5 0.029(3) 0.027(2) 0.017(2) 0.0037(18) -0.0006(18) 0.0093(19)
C6 0.018(2) 0.022(2) 0.019(2) 0.0047(17) -0.0015(17) 0.0042(17)
C7 0.021(2) 0.018(2) 0.021(2) 0.0031(17) 0.0009(17) -0.0018(17)
C8 0.024(2) 0.019(2) 0.020(2) 0.0019(17) -0.0006(18) 0.0023(18)
C9 0.031(3) 0.015(2) 0.011(2) 0.0036(17) 0.0048(17) 0.0045(18)
O1 0.061(2) 0.0201(16) 0.0211(17) 0.0019(13) -0.0155(15) 0.0019(15)
O2 0.046(2) 0.0249(16) 0.0166(16) 0.0029(13) -0.0101(14) 0.0049(14)
O3 0.0362(18) 0.0120(14) 0.0132(14) 0.0037(11) 0.0001(12) 0.0067(12)
O4 0.0378(19) 0.0152(14) 0.0177(16) 0.0009(12) 0.0008(13) 0.0040(12)
C10 0.021(2) 0.022(2) 0.017(2) 0.0046(17) -0.0015(17) 0.0048(18)
C11 0.022(2) 0.020(2) 0.021(2) 0.0049(17) 0.0059(17) 0.0016(18)
C12 0.018(2) 0.025(2) 0.018(2) 0.0042(17) 0.0033(17) -0.0009(18)
C13 0.027(3) 0.034(2) 0.013(2) 0.0062(18) 0.0049(18) 0.0102(19)
C14 0.025(3) 0.029(2) 0.017(2) 0.0046(18) 0.0041(18) -0.0074(19)
C15 0.024(2) 0.023(2) 0.021(2) 0.0043(18) 0.0012(18) 0.0009(18)
C16 0.020(2) 0.024(2) 0.024(2) 0.0026(18) 0.0027(18) 0.0014(18)
C17 0.044(3) 0.021(2) 0.017(2) 0.0009(18) 0.006(2) 0.001(2)
C18 0.025(2) 0.020(2) 0.016(2) 0.0008(18) 0.0015(17) 0.0063(18)
C19 0.012(2) 0.020(2) 0.016(2) 0.0046(17) 0.0063(16) -0.0026(16)
C20 0.013(2) 0.021(2) 0.014(2) 0.0031(16) 0.0019(16) 0.0010(17)
C22 0.012(2) 0.022(2) 0.018(2) 0.0040(17) 0.0031(16) 0.0002(17)
C21 0.017(2) 0.020(2) 0.012(2) 0.0045(17) 0.0029(16) -0.0057(17)
N3 0.023(2) 0.0145(18) 0.0125(18) 0.0035(15) -0.0004(15) 0.0040(15)
N4 0.0154(19) 0.0132(17) 0.0108(18) 0.0045(15) -0.0002(14) 0.0030(14)
O5 0.059(2) 0.0221(16) 0.0225(16) 0.0041(13) 0.0136(15) 0.0067(14)
O6 0.064(2) 0.0235(16) 0.0137(16) 0.0069(13) 0.0069(14) 0.0114(15)
O7 0.0360(18) 0.0142(15) 0.0132(14) 0.0018(11) -0.0004(12) -0.0041(12)
O8 0.042(2) 0.0161(15) 0.0139(15) 0.0026(12) 0.0038(13) 0.0019(13)

loop_
_atom_type_symbol
_atom_type_description
_atom_type_scat_dispersion_real
_atom_type_scat_dispersion_imag
_atom_type_scat_source
C C 0.0033 0.0016 'International Tables Vol C Tables 4.2.6.8 and 6.1.1.4'
H H 0.0000 0.0000 'International Tables Vol C Tables 4.2.6.8 and 6.1.1.4'
N N 0.0061 0.0033 'International Tables Vol C Tables 4.2.6.8 and 6.1.1.4'
O O 0.0106 0.0060 'International Tables Vol C Tables 4.2.6.8 and 6.1.1.4'

loop_
_geom_angle_atom_site_label_1
_geom_angle_atom_site_label_2
_geom_angle_atom_site_label_3
_geom_angle
O2 C1 O1 123.1(4)
O2 C1 C2 123.8(3)
O1 C1 C2 113.2(3)
C1 C2 C3 115.0(3)
C4 C3 C2 115.4(3)
C3 C4 C5 110.8(3)
C6 C5 C4 115.7(3)
C7 C6 C5 111.3(3)
C8 C7 C6 115.8(3)
C7 C8 C9 116.6(3)
O4 C9 O3 122.5(3)
O4 C9 C8 119.8(3)
O3 C9 C8 117.8(3)
O6 C10 O5 122.5(3)
O6 C10 C11 123.8(3)
O5 C10 C11 113.6(3)
C10 C11 C12 115.7(3)
C13 C12 C11 113.8(3)
C12 C13 C14 110.9(3)
C15 C14 C13 115.6(3)
C14 C15 C16 111.4(3)
C17 C16 C15 114.3(3)
C16 C17 C18 114.7(3)
O8 C18 O7 122.2(3)
O8 C18 C17 118.1(3)
O7 C18 C17 119.7(3)
N3 C19 C20 111.8(3)
N4 C20 C19 109.7(3)
N3 C22 C21 110.6(3)
N4 C21 C22 110.7(3)
C19 N3 C22 111.5(3)
C20 N4 C21 112.0(3)

loop_
_geom_bond_atom_site_label_1
_geom_bond_atom_site_label_2
_geom_bond_distance
C1 O2 1.219(4)
C1 O1 1.305(4)
C1 C2 1.508(5)
C2 C3 1.517(5)
C3 C4 1.508(5)
C4 C5 1.544(5)
C5 C6 1.535(5)
C6 C7 1.518(5)
C7 C8 1.518(5)
C8 C9 1.527(5)
C9 O4 1.240(4)
C9 O3 1.274(4)
C10 O6 1.198(4)
C10 O5 1.322(4)
C10 C11 1.506(5)
C11 C12 1.528(5)
C12 C13 1.511(5)
C13 C14 1.535(5)
C14 C15 1.519(5)
C15 C16 1.537(5)
C16 C17 1.518(5)
C17 C18 1.535(5)
C18 O8 1.242(4)
C18 O7 1.277(4)
C19 N3 1.479(4)
C19 C20 1.509(5)
C20 N4 1.475(5)
C22 N3 1.482(5)
C22 C21 1.504(5)
C21 N4 1.482(4)
